data_7715934
loop_
_publ_author_name
'Grasruck, Alexander'
'Schall, Kristina'
'Heinemann, Frank W.'
'Langer, Jens'
'Herrera, Alberto'
'Frie&#xdf;, Sybille'
'Schmid, G&#xfc;nter'
'Dorta, Romano'

_publ_section_title
;
 Dibenzoazepine hydrazine is a building block for <i>N</i>-alkene hybrid
 ligands: exploratory syntheses of complexes of Cu, Fe, and Li.
;
_journal_issue 20
_journal_name_full 'Dalton transactions (Cambridge, England : 2003)'
_journal_page_first 8642
_journal_page_last 8656
_journal_paper_doi 10.1039/d4dt00749b
_journal_volume 53
_journal_year 2024
_chemical_absolute_configuration ad
_chemical_formula_moiety 'C34 H32 Cu N4, C F3 O3 S'
_chemical_formula_sum 'C35 H32 Cu F3 N4 O3 S'
_chemical_formula_weight 709.24
_chemical_properties_physical Air-sensitive,Moisture-sensitive,Heat-sensitive
_space_group_crystal_system orthorhombic
_space_group_IT_number 19
_space_group_name_Hall 'P 2ac 2ab'
_space_group_name_H-M_alt 'P 21 21 21'
_atom_sites_solution_hydrogens geom
_atom_sites_solution_primary direct
_audit_creation_date 2023-10-12
_audit_creation_method
;
Olex2 1.5
(compiled 2023.08.24 svn.re1ec1418 for OlexSys, GUI svn.r6817)
;
_audit_update_record
;
2024-03-07 deposited with the CCDC.	2024-04-19 downloaded from the CCDC.
;
_cell_angle_alpha 90
_cell_angle_beta 90
_cell_angle_gamma 90
_cell_formula_units_Z 4
_cell_length_a 12.4220(6)
_cell_length_b 13.8004(6)
_cell_length_c 18.5331(9)
_cell_measurement_reflns_used 9099
_cell_measurement_temperature 100(2)
_cell_measurement_theta_max 29.39
_cell_measurement_theta_min 2.46
_cell_volume 3177.1(3)
_computing_cell_refinement 'SAINT V8.38A (Bruker AXS, 2016)'
_computing_data_collection 'Bruker APEX3 (Bruker AXS, 2015)'
_computing_data_reduction 'SAINT V8.38A (Bruker AXS, 2016)'
_computing_molecular_graphics 'SHELXTL 6.12 (Bruker AXS, 2002)'
_computing_publication_material 'Olex2 (Dolomanov et al., 2009)'
_computing_structure_refinement 'SHELXL-2018/3 (Sheldrick, 2015)'
_computing_structure_solution 'SHELX XT 2014/5 (Sheldrick, 2015)'
_diffrn_ambient_temperature 100(2)
_diffrn_measured_fraction_theta_full 0.998
_diffrn_measured_fraction_theta_max 0.998
_diffrn_measurement_device_type 'Bruker Kappa ImuS Duo Photon II CPAD'
_diffrn_measurement_method '\f and \w scans'
_diffrn_radiation_monochromator 'Quazar focussing montel optics'
_diffrn_radiation_source 'ImuS high brilliance micro-focus tube'
_diffrn_radiation_type MoK\a
_diffrn_radiation_wavelength 0.71073
_diffrn_reflns_av_R_equivalents 0.0562
_diffrn_reflns_av_unetI/netI 0.0286
_diffrn_reflns_Laue_measured_fraction_full 0.998
_diffrn_reflns_Laue_measured_fraction_max 0.998
_diffrn_reflns_limit_h_max 17
_diffrn_reflns_limit_h_min -17
_diffrn_reflns_limit_k_max 18
_diffrn_reflns_limit_k_min -19
_diffrn_reflns_limit_l_max 25
_diffrn_reflns_limit_l_min -25
_diffrn_reflns_number 120226
_diffrn_reflns_point_group_measured_fraction_full 0.999
_diffrn_reflns_point_group_measured_fraction_max 0.998
_diffrn_reflns_theta_full 25.242
_diffrn_reflns_theta_max 29.609
_diffrn_reflns_theta_min 1.840
_diffrn_standards_number 0
_exptl_absorpt_coefficient_mu 0.814
_exptl_absorpt_correction_T_max 0.7459
_exptl_absorpt_correction_T_min 0.7119
_exptl_absorpt_correction_type multi-scan
_exptl_absorpt_process_details
;
SADABS-2016/2 (Bruker,2016/2) was used for absorption correction.
wR2(int) was 0.0958 before and 0.0701 after correction.
The Ratio of minimum to maximum transmission is 0.9544.
The \l/2 correction factor is Not present.
;
_exptl_crystal_colour yellow
_exptl_crystal_density_diffrn 1.483
_exptl_crystal_description block
_exptl_crystal_F_000 1464
_exptl_crystal_recrystallization_method 'Re-crystallisation from solvent: dichloromethane, n-hexane'
_exptl_crystal_size_max 0.23
_exptl_crystal_size_mid 0.14
_exptl_crystal_size_min 0.07
_refine_diff_density_max 0.323
_refine_diff_density_min -0.371
_refine_diff_density_rms 0.055
_refine_ls_abs_structure_details
;
 Flack x determined using 3479 quotients [(I+)-(I-)]/[(I+)+(I-)]
 (Parsons, Flack and Wagner, Acta Cryst. B69 (2013) 249-259).
;
_refine_ls_abs_structure_Flack -0.003(3)
_refine_ls_extinction_method none
_refine_ls_goodness_of_fit_ref 1.076
_refine_ls_hydrogen_treatment constr
_refine_ls_matrix_type full
_refine_ls_number_parameters 428
_refine_ls_number_reflns 8915
_refine_ls_number_restraints 0
_refine_ls_restrained_S_all 1.076
_refine_ls_R_factor_all 0.0341
_refine_ls_R_factor_gt 0.0266
_refine_ls_shift/su_max 0.001
_refine_ls_shift/su_mean 0.000
_refine_ls_structure_factor_coef Fsqd
_refine_ls_weighting_details 'w=1/[\s^2^(Fo^2^)+(0.0245P)^2^+1.3024P] where P=(Fo^2^+2Fc^2^)/3'
_refine_ls_weighting_scheme calc
_refine_ls_wR_factor_gt 0.0592
_refine_ls_wR_factor_ref 0.0642
_reflns_Friedel_coverage 0.805
_reflns_Friedel_fraction_full 1.000
_reflns_Friedel_fraction_max 0.998
_reflns_number_gt 8196
_reflns_number_total 8915
_reflns_threshold_expression 'I > 2\s(I)'
_cod_data_source_file d4dt00749b2.cif
_cod_data_source_block rd1904
_cod_depositor_comments 'Adding full bibliography for 7715932--7715940.cif.'
_cod_database_code 7715934
_shelx_shelxl_version_number 2018/3
_shelx_space_group_comment
;
The symmetry employed for this shelxl refinement is uniquely defined
by the following loop, which should always be used as a source of
symmetry information in preference to the above space-group names.
They are only intended as comments.
;
_shelx_estimated_absorpt_t_max 0.945
_shelx_estimated_absorpt_t_min 0.835
_olex2_refinement_description
;
1. Fixed Uiso
 At 1.2 times of:
  All C(H) groups
 At 1.5 times of:
  All C(H,H,H) groups
2.a Aromatic/amide H refined with riding coordinates:
 C2(H2), C3(H3), C4(H4), C5(H5), C7(H7), C8(H8), C10(H10), C11(H11), C12(H12),
 C13(H13), C19(H19), C20(H20), C21(H21), C22(H22), C24(H24), C25(H25), C27(H27),
  C28(H28), C29(H29), C30(H30)
2.b Idealised Me refined as rotating group:
 C16(H16A,H16B,H16C), C17(H17A,H17B,H17C), C33(H33A,H33B,H33C), C34(H34A,H34B,
 H34C)
;
_olex2_submission_special_instructions 'No special instructions were received'

loop_
_space_group_symop_operation_xyz
'x, y, z'
'-x+1/2, -y, z+1/2'
'-x, y+1/2, -z+1/2'
'x+1/2, -y+1/2, -z'

loop_
_atom_site_label
_atom_site_type_symbol
_atom_site_fract_x
_atom_site_fract_y
_atom_site_fract_z
_atom_site_U_iso_or_equiv
_atom_site_adp_type
_atom_site_occupancy
_atom_site_site_symmetry_order
_atom_site_calc_flag
_atom_site_refinement_flags_posn
_atom_site_refinement_flags_adp
_atom_site_refinement_flags_occupancy
_atom_site_disorder_assembly
_atom_site_disorder_group
Cu1 Cu 0.47519(2) 0.73454(2) 0.41335(2) 0.01313(6) Uani 1 1 d . . . . .
N1 N 0.48598(16) 0.86801(13) 0.54233(10) 0.0126(3) Uani 1 1 d . . . . .
N2 N 0.53988(15) 0.84379(13) 0.47408(10) 0.0127(4) Uani 1 1 d . . . . .
N3 N 0.43502(15) 0.70110(14) 0.25647(11) 0.0131(4) Uani 1 1 d . . . . .
N4 N 0.42549(15) 0.77803(13) 0.31105(10) 0.0131(4) Uani 1 1 d . . . . .
C1 C 0.37863(18) 0.90180(16) 0.52627(12) 0.0135(4) Uani 1 1 d . . . . .
C2 C 0.3542(2) 0.99744(17) 0.54440(13) 0.0172(5) Uani 1 1 d . . . . .
H2 H 0.403715 1.034125 0.572340 0.021 Uiso 1 1 calc R U . . .
C3 C 0.2584(2) 1.03954(18) 0.52203(14) 0.0200(5) Uani 1 1 d . . . . .
H3 H 0.241846 1.104379 0.535220 0.024 Uiso 1 1 calc R U . . .
C4 C 0.1866(2) 0.98621(18) 0.48016(14) 0.0200(5) Uani 1 1 d . . . . .
H4 H 0.122566 1.015606 0.462619 0.024 Uiso 1 1 calc R U . . .
C5 C 0.20867(18) 0.89028(18) 0.46417(13) 0.0169(5) Uani 1 1 d . . . . .
H5 H 0.158537 0.854056 0.436397 0.020 Uiso 1 1 calc R U . . .
C6 C 0.30344(18) 0.84543(16) 0.48807(12) 0.0136(4) Uani 1 1 d . . . . .
C7 C 0.31902(17) 0.74247(16) 0.47157(11) 0.0135(4) Uani 1 1 d . . . . .
H7 H 0.282977 0.718235 0.430115 0.016 Uiso 1 1 calc R U . . .
C8 C 0.38011(18) 0.67755(16) 0.50967(12) 0.0139(4) Uani 1 1 d . . . . .
H8 H 0.380957 0.612948 0.491983 0.017 Uiso 1 1 calc R U . . .
C9 C 0.44431(17) 0.69622(17) 0.57455(12) 0.0137(4) Uani 1 1 d . . . . .
C10 C 0.46131(19) 0.61922(17) 0.62282(13) 0.0173(4) Uani 1 1 d . . . . .
H10 H 0.433870 0.556736 0.611670 0.021 Uiso 1 1 calc R U . . .
C11 C 0.5177(2) 0.63339(18) 0.68661(13) 0.0212(5) Uani 1 1 d . . . . .
H11 H 0.528601 0.580589 0.718686 0.025 Uiso 1 1 calc R U . . .
C12 C 0.5583(2) 0.7241(2) 0.70383(13) 0.0219(5) Uani 1 1 d . . . . .
H12 H 0.594615 0.734185 0.748331 0.026 Uiso 1 1 calc R U . . .
C13 C 0.54554(19) 0.80012(18) 0.65554(12) 0.0176(5) Uani 1 1 d . . . . .
H13 H 0.575023 0.861885 0.666570 0.021 Uiso 1 1 calc R U . . .
C14 C 0.48994(16) 0.78672(14) 0.59109(12) 0.0131(4) Uani 1 1 d . . . . .
C15 C 0.60764(18) 0.90854(16) 0.45357(12) 0.0143(4) Uani 1 1 d . . . . .
C16 C 0.6617(2) 0.89404(18) 0.38247(13) 0.0193(5) Uani 1 1 d . . . . .
H16A H 0.647756 0.828116 0.365191 0.029 Uiso 1 1 calc R U . . .
H16B H 0.739462 0.903584 0.387996 0.029 Uiso 1 1 calc R U . . .
H16C H 0.633454 0.940901 0.347553 0.029 Uiso 1 1 calc R U . . .
C17 C 0.6337(2) 0.99981(18) 0.49326(15) 0.0238(5) Uani 1 1 d . . . . .
H17A H 0.587647 1.052369 0.475670 0.036 Uiso 1 1 calc R U . . .
H17B H 0.709413 1.016706 0.485164 0.036 Uiso 1 1 calc R U . . .
H17C H 0.621298 0.990204 0.544987 0.036 Uiso 1 1 calc R U . . .
C18 C 0.54733(18) 0.68881(16) 0.23855(12) 0.0145(4) Uani 1 1 d . . . . .
C19 C 0.5781(2) 0.70689(17) 0.16768(13) 0.0181(5) Uani 1 1 d . . . . .
H19 H 0.525006 0.723315 0.132870 0.022 Uiso 1 1 calc R U . . .
C20 C 0.6855(2) 0.70123(18) 0.14712(14) 0.0212(5) Uani 1 1 d . . . . .
H20 H 0.705477 0.712468 0.098355 0.025 Uiso 1 1 calc R U . . .
C21 C 0.7637(2) 0.67902(18) 0.19836(14) 0.0214(5) Uani 1 1 d . . . . .
H21 H 0.837333 0.676065 0.184805 0.026 Uiso 1 1 calc R U . . .
C22 C 0.73372(19) 0.66119(18) 0.26927(13) 0.0183(5) Uani 1 1 d . . . . .
H22 H 0.787543 0.647266 0.304179 0.022 Uiso 1 1 calc R U . . .
C23 C 0.62529(19) 0.66343(16) 0.29018(12) 0.0151(4) Uani 1 1 d . . . . .
C24 C 0.59749(19) 0.63258(16) 0.36341(12) 0.0149(4) Uani 1 1 d . . . . .
H24 H 0.647296 0.648414 0.400481 0.018 Uiso 1 1 calc R U . . .
C25 C 0.50712(18) 0.58330(15) 0.38377(12) 0.0148(4) Uani 1 1 d . . . . .
H25 H 0.505315 0.561643 0.432409 0.018 Uiso 1 1 calc R U . . .
C26 C 0.41250(19) 0.55968(16) 0.33981(12) 0.0138(4) Uani 1 1 d . . . . .
C27 C 0.3490(2) 0.47947(17) 0.35990(13) 0.0174(5) Uani 1 1 d . . . . .
H27 H 0.369772 0.441026 0.400083 0.021 Uiso 1 1 calc R U . . .
C28 C 0.2567(2) 0.45600(18) 0.32171(14) 0.0198(5) Uani 1 1 d . . . . .
H28 H 0.215207 0.401204 0.335489 0.024 Uiso 1 1 calc R U . . .
C29 C 0.2246(2) 0.51213(18) 0.26349(13) 0.0190(5) Uani 1 1 d . . . . .
H29 H 0.160580 0.496417 0.237978 0.023 Uiso 1 1 calc R U . . .
C30 C 0.28620(19) 0.59150(17) 0.24247(13) 0.0163(4) Uani 1 1 d . . . . .
H30 H 0.264385 0.629671 0.202398 0.020 Uiso 1 1 calc R U . . .
C31 C 0.37966(18) 0.61513(16) 0.27995(12) 0.0130(4) Uani 1 1 d . . . . .
C32 C 0.39266(19) 0.85807(17) 0.28316(13) 0.0154(4) Uani 1 1 d . . . . .
C33 C 0.3864(2) 0.94642(17) 0.32970(13) 0.0190(5) Uani 1 1 d . . . . .
H33A H 0.408399 0.929893 0.378974 0.029 Uiso 1 1 calc R U . . .
H33B H 0.312355 0.970802 0.330146 0.029 Uiso 1 1 calc R U . . .
H33C H 0.434514 0.996458 0.310468 0.029 Uiso 1 1 calc R U . . .
C34 C 0.3621(2) 0.87188(18) 0.20558(13) 0.0217(5) Uani 1 1 d . . . . .
H34A H 0.427299 0.879687 0.176411 0.032 Uiso 1 1 calc R U . . .
H34B H 0.317041 0.929852 0.200895 0.032 Uiso 1 1 calc R U . . .
H34C H 0.321865 0.815130 0.188718 0.032 Uiso 1 1 calc R U . . .
S1 S 0.59199(5) 0.84057(4) 0.91352(4) 0.01850(11) Uani 1 1 d . . . . .
O1 O 0.54362(17) 0.88008(13) 0.84914(10) 0.0262(4) Uani 1 1 d . . . . .
O2 O 0.68735(16) 0.78371(16) 0.90239(13) 0.0387(5) Uani 1 1 d . . . . .
O3 O 0.59609(18) 0.90733(14) 0.97348(11) 0.0294(4) Uani 1 1 d . . . . .
C35 C 0.49393(19) 0.75035(17) 0.94307(12) 0.0189(5) Uani 1 1 d . . . . .
F1 F 0.52989(14) 0.70181(11) 1.00086(7) 0.0253(3) Uani 1 1 d . . . . .
F2 F 0.40018(12) 0.79034(12) 0.96023(10) 0.0322(4) Uani 1 1 d . . . . .
F3 F 0.47515(15) 0.68485(10) 0.89148(8) 0.0307(4) Uani 1 1 d . . . . .

loop_
_atom_site_aniso_label
_atom_site_aniso_U_11
_atom_site_aniso_U_22
_atom_site_aniso_U_33
_atom_site_aniso_U_23
_atom_site_aniso_U_13
_atom_site_aniso_U_12
Cu1 0.01527(12) 0.01277(11) 0.01136(11) -0.00117(10) 0.00049(11) -0.00085(10)
N1 0.0115(8) 0.0143(8) 0.0118(8) -0.0002(7) 0.0004(7) -0.0003(7)
N2 0.0130(9) 0.0136(8) 0.0116(8) -0.0010(7) 0.0006(7) 0.0003(7)
N3 0.0147(9) 0.0118(8) 0.0128(9) -0.0022(7) -0.0005(7) 0.0003(7)
N4 0.0141(9) 0.0127(9) 0.0126(8) -0.0015(7) 0.0004(7) 0.0011(7)
C1 0.0120(10) 0.0155(10) 0.0130(10) 0.0019(8) 0.0025(8) 0.0009(8)
C2 0.0192(11) 0.0140(10) 0.0184(11) -0.0006(9) 0.0024(9) -0.0011(9)
C3 0.0196(12) 0.0175(11) 0.0229(12) 0.0018(9) 0.0067(10) 0.0024(9)
C4 0.0147(11) 0.0227(12) 0.0226(12) 0.0075(10) 0.0040(10) 0.0034(9)
C5 0.0126(11) 0.0208(11) 0.0173(11) 0.0042(9) 0.0014(9) 0.0001(8)
C6 0.0133(10) 0.0158(10) 0.0117(10) 0.0006(8) 0.0024(8) -0.0017(8)
C7 0.0121(9) 0.0162(10) 0.0121(9) -0.0022(8) 0.0012(8) -0.0030(8)
C8 0.0135(10) 0.0148(10) 0.0134(10) -0.0019(8) 0.0031(8) -0.0023(8)
C9 0.0122(9) 0.0158(10) 0.0130(11) -0.0004(8) 0.0021(8) -0.0007(8)
C10 0.0145(11) 0.0172(10) 0.0203(11) 0.0045(9) 0.0037(9) -0.0010(9)
C11 0.0190(11) 0.0263(12) 0.0183(11) 0.0081(9) 0.0012(10) 0.0000(10)
C12 0.0207(12) 0.0309(13) 0.0141(11) 0.0021(10) -0.0035(9) -0.0008(10)
C13 0.0174(12) 0.0206(11) 0.0149(10) -0.0023(9) -0.0017(9) -0.0016(9)
C14 0.0115(9) 0.0145(9) 0.0134(9) 0.0002(8) 0.0018(8) 0.0003(7)
C15 0.0120(10) 0.0142(10) 0.0168(11) 0.0005(8) -0.0003(9) 0.0007(8)
C16 0.0153(11) 0.0234(12) 0.0192(12) 0.0019(10) 0.0043(9) -0.0037(9)
C17 0.0220(13) 0.0176(12) 0.0318(14) -0.0055(10) 0.0043(11) -0.0084(9)
C18 0.0185(12) 0.0115(10) 0.0136(10) -0.0021(8) 0.0013(8) 0.0001(8)
C19 0.0249(12) 0.0166(11) 0.0129(10) -0.0015(8) 0.0017(9) 0.0005(9)
C20 0.0266(13) 0.0202(11) 0.0169(11) -0.0014(9) 0.0064(10) -0.0031(10)
C21 0.0191(12) 0.0194(12) 0.0258(12) -0.0027(10) 0.0069(10) -0.0019(9)
C22 0.0148(11) 0.0194(11) 0.0207(11) -0.0039(9) 0.0011(9) 0.0006(9)
C23 0.0164(11) 0.0141(10) 0.0147(10) -0.0025(8) 0.0002(9) 0.0007(8)
C24 0.0157(11) 0.0150(10) 0.0139(10) -0.0027(8) -0.0014(8) 0.0027(8)
C25 0.0188(11) 0.0136(9) 0.0122(9) -0.0009(8) 0.0000(8) 0.0036(8)
C26 0.0151(11) 0.0143(10) 0.0119(10) -0.0017(8) 0.0013(8) 0.0024(8)
C27 0.0209(12) 0.0156(11) 0.0157(11) 0.0008(9) 0.0022(9) 0.0004(9)
C28 0.0209(12) 0.0175(11) 0.0210(12) -0.0040(9) 0.0042(10) -0.0030(9)
C29 0.0150(11) 0.0211(11) 0.0209(12) -0.0075(9) -0.0001(9) -0.0009(9)
C30 0.0177(11) 0.0179(11) 0.0132(10) -0.0031(9) -0.0005(9) 0.0021(9)
C31 0.0141(10) 0.0126(10) 0.0122(10) -0.0027(8) 0.0006(8) 0.0012(8)
C32 0.0134(11) 0.0162(10) 0.0167(11) 0.0015(9) 0.0020(9) 0.0005(8)
C33 0.0243(13) 0.0139(11) 0.0190(12) 0.0011(9) 0.0014(10) 0.0030(9)
C34 0.0290(14) 0.0187(11) 0.0173(11) 0.0029(9) -0.0036(10) 0.0031(10)
S1 0.0190(3) 0.0180(2) 0.0186(3) 0.0014(2) 0.0018(2) -0.0001(2)
O1 0.0407(12) 0.0202(9) 0.0176(8) 0.0042(7) -0.0016(8) -0.0005(8)
O2 0.0254(10) 0.0393(12) 0.0512(14) 0.0140(10) 0.0164(10) 0.0108(8)
O3 0.0387(11) 0.0261(10) 0.0235(10) -0.0038(8) -0.0058(9) -0.0090(9)
C35 0.0219(12) 0.0169(11) 0.0178(10) 0.0003(8) -0.0020(8) 0.0014(8)
F1 0.0331(8) 0.0255(7) 0.0174(7) 0.0070(6) -0.0016(7) 0.0001(7)
F2 0.0172(7) 0.0310(9) 0.0483(10) 0.0037(7) 0.0060(7) 0.0031(6)
F3 0.0482(10) 0.0181(7) 0.0258(7) -0.0022(6) -0.0128(8) -0.0055(7)

loop_
_atom_type_symbol
_atom_type_description
_atom_type_scat_dispersion_real
_atom_type_scat_dispersion_imag
_atom_type_scat_source
C C 0.0033 0.0016 'International Tables Vol C Tables 4.2.6.8 and 6.1.1.4'
H H 0.0000 0.0000 'International Tables Vol C Tables 4.2.6.8 and 6.1.1.4'
Cu Cu 0.3201 1.2651 'International Tables Vol C Tables 4.2.6.8 and 6.1.1.4'
F F 0.0171 0.0103 'International Tables Vol C Tables 4.2.6.8 and 6.1.1.4'
N N 0.0061 0.0033 'International Tables Vol C Tables 4.2.6.8 and 6.1.1.4'
O O 0.0106 0.0060 'International Tables Vol C Tables 4.2.6.8 and 6.1.1.4'
S S 0.1246 0.1234 'International Tables Vol C Tables 4.2.6.8 and 6.1.1.4'

loop_
_geom_angle_atom_site_label_1
_geom_angle_atom_site_label_2
_geom_angle_atom_site_label_3
_geom_angle
_geom_angle_site_symmetry_1
_geom_angle_site_symmetry_3
_geom_angle_publ_flag
N2 Cu1 N4 113.89(7) . . ?
N2 Cu1 C7 92.26(8) . . ?
N2 Cu1 C8 91.54(8) . . ?
N2 Cu1 C24 114.74(8) . . ?
N2 Cu1 C25 140.13(8) . . ?
N4 Cu1 C7 99.73(8) . . ?
N4 Cu1 C8 131.19(8) . . ?
N4 Cu1 C24 90.33(8) . . ?
N4 Cu1 C25 95.75(8) . . ?
C7 Cu1 C8 35.40(8) . . ?
C7 Cu1 C24 144.42(8) . . ?
C24 Cu1 C8 116.90(8) . . ?
C25 Cu1 C7 109.02(8) . . ?
C25 Cu1 C8 87.78(8) . . ?
C25 Cu1 C24 35.59(8) . . ?
C1 N1 N2 108.48(16) . . ?
C14 N1 N2 110.30(16) . . ?
C14 N1 C1 114.34(18) . . ?
N1 N2 Cu1 117.52(13) . . ?
C15 N2 Cu1 127.37(16) . . ?
C15 N2 N1 113.26(18) . . ?
C18 N3 N4 108.70(17) . . ?
C31 N3 N4 110.41(17) . . ?
C31 N3 C18 115.75(19) . . ?
N3 N4 Cu1 113.22(13) . . ?
C32 N4 Cu1 135.03(16) . . ?
C32 N4 N3 111.66(18) . . ?
C2 C1 N1 117.2(2) . . ?
C2 C1 C6 120.0(2) . . ?
C6 C1 N1 122.6(2) . . ?
C1 C2 H2 119.7 . . ?
C3 C2 C1 120.7(2) . . ?
C3 C2 H2 119.7 . . ?
C2 C3 H3 120.2 . . ?
C2 C3 C4 119.6(2) . . ?
C4 C3 H3 120.2 . . ?
C3 C4 H4 120.1 . . ?
C5 C4 C3 119.9(2) . . ?
C5 C4 H4 120.1 . . ?
C4 C5 H5 119.3 . . ?
C4 C5 C6 121.4(2) . . ?
C6 C5 H5 119.3 . . ?
C1 C6 C7 123.6(2) . . ?
C5 C6 C1 118.2(2) . . ?
C5 C6 C7 118.2(2) . . ?
Cu1 C7 H7 90.1 . . ?
C6 C7 Cu1 105.32(14) . . ?
C6 C7 H7 116.6 . . ?
C8 C7 Cu1 74.61(13) . . ?
C8 C7 C6 126.8(2) . . ?
C8 C7 H7 116.6 . . ?
Cu1 C8 H8 92.7 . . ?
C7 C8 Cu1 70.00(12) . . ?
C7 C8 H8 116.2 . . ?
C7 C8 C9 127.5(2) . . ?
C9 C8 Cu1 107.45(14) . . ?
C9 C8 H8 116.2 . . ?
C10 C9 C8 118.1(2) . . ?
C10 C9 C14 118.2(2) . . ?
C14 C9 C8 123.7(2) . . ?
C9 C10 H10 119.6 . . ?
C11 C10 C9 120.8(2) . . ?
C11 C10 H10 119.6 . . ?
C10 C11 H11 119.8 . . ?
C12 C11 C10 120.4(2) . . ?
C12 C11 H11 119.8 . . ?
C11 C12 H12 120.3 . . ?
C11 C12 C13 119.5(2) . . ?
C13 C12 H12 120.3 . . ?
C12 C13 H13 119.7 . . ?
C12 C13 C14 120.6(2) . . ?
C14 C13 H13 119.7 . . ?
C9 C14 N1 122.76(19) . . ?
C13 C14 N1 116.84(19) . . ?
C13 C14 C9 120.4(2) . . ?
N2 C15 C16 117.6(2) . . ?
N2 C15 C17 125.6(2) . . ?
C16 C15 C17 116.7(2) . . ?
C15 C16 H16A 109.5 . . ?
C15 C16 H16B 109.5 . . ?
C15 C16 H16C 109.5 . . ?
H16A C16 H16B 109.5 . . ?
H16A C16 H16C 109.5 . . ?
H16B C16 H16C 109.5 . . ?
C15 C17 H17A 109.5 . . ?
C15 C17 H17B 109.5 . . ?
C15 C17 H17C 109.5 . . ?
H17A C17 H17B 109.5 . . ?
H17A C17 H17C 109.5 . . ?
H17B C17 H17C 109.5 . . ?
C19 C18 N3 117.5(2) . . ?
C19 C18 C23 119.9(2) . . ?
C23 C18 N3 122.6(2) . . ?
C18 C19 H19 119.6 . . ?
C20 C19 C18 120.8(2) . . ?
C20 C19 H19 119.6 . . ?
C19 C20 H20 120.2 . . ?
C19 C20 C21 119.7(2) . . ?
C21 C20 H20 120.2 . . ?
C20 C21 H21 120.1 . . ?
C22 C21 C20 119.9(2) . . ?
C22 C21 H21 120.1 . . ?
C21 C22 H22 119.5 . . ?
C21 C22 C23 121.0(2) . . ?
C23 C22 H22 119.5 . . ?
C18 C23 C24 122.8(2) . . ?
C22 C23 C18 118.6(2) . . ?
C22 C23 C24 118.5(2) . . ?
Cu1 C24 H24 89.9 . . ?
C23 C24 Cu1 110.85(15) . . ?
C23 C24 H24 116.7 . . ?
C25 C24 Cu1 69.24(13) . . ?
C25 C24 C23 126.5(2) . . ?
C25 C24 H24 116.7 . . ?
Cu1 C25 H25 93.3 . . ?
C24 C25 Cu1 75.16(13) . . ?
C24 C25 H25 116.0 . . ?
C24 C25 C26 128.0(2) . . ?
C26 C25 Cu1 101.85(14) . . ?
C26 C25 H25 116.0 . . ?
C27 C26 C25 118.4(2) . . ?
C31 C26 C25 123.3(2) . . ?
C31 C26 C27 118.2(2) . . ?
C26 C27 H27 119.6 . . ?
C28 C27 C26 120.8(2) . . ?
C28 C27 H27 119.6 . . ?
C27 C28 H28 119.8 . . ?
C27 C28 C29 120.3(2) . . ?
C29 C28 H28 119.8 . . ?
C28 C29 H29 120.0 . . ?
C28 C29 C30 119.9(2) . . ?
C30 C29 H29 120.0 . . ?
C29 C30 H30 119.9 . . ?
C31 C30 C29 120.2(2) . . ?
C31 C30 H30 119.9 . . ?
C26 C31 N3 123.2(2) . . ?
C30 C31 N3 116.2(2) . . ?
C30 C31 C26 120.5(2) . . ?
N4 C32 C33 119.0(2) . . ?
N4 C32 C34 125.1(2) . . ?
C33 C32 C34 115.9(2) . . ?
C32 C33 H33A 109.5 . . ?
C32 C33 H33B 109.5 . . ?
C32 C33 H33C 109.5 . . ?
H33A C33 H33B 109.5 . . ?
H33A C33 H33C 109.5 . . ?
H33B C33 H33C 109.5 . . ?
C32 C34 H34A 109.5 . . ?
C32 C34 H34B 109.5 . . ?
C32 C34 H34C 109.5 . . ?
H34A C34 H34B 109.5 . . ?
H34A C34 H34C 109.5 . . ?
H34B C34 H34C 109.5 . . ?
O1 S1 O3 114.19(12) . . ?
O1 S1 C35 103.18(11) . . ?
O2 S1 O1 115.55(13) . . ?
O2 S1 O3 115.47(14) . . ?
O2 S1 C35 102.76(12) . . ?
O3 S1 C35 103.17(12) . . ?
F1 C35 S1 110.99(16) . . ?
F2 C35 S1 111.94(16) . . ?
F2 C35 F1 108.00(19) . . ?
F2 C35 F3 107.4(2) . . ?
F3 C35 S1 111.29(16) . . ?
F3 C35 F1 106.98(18) . . ?

loop_
_geom_bond_atom_site_label_1
_geom_bond_atom_site_label_2
_geom_bond_distance
_geom_bond_site_symmetry_2
_geom_bond_publ_flag
Cu1 N2 2.0460(18) . ?
Cu1 N4 2.0823(19) . ?
Cu1 C7 2.223(2) . ?
Cu1 C8 2.280(2) . ?
Cu1 C24 2.268(2) . ?
Cu1 C25 2.194(2) . ?
N1 N2 1.470(3) . ?
N1 C1 1.444(3) . ?
N1 C14 1.441(3) . ?
N2 C15 1.285(3) . ?
N3 N4 1.471(3) . ?
N3 C18 1.444(3) . ?
N3 C31 1.439(3) . ?
N4 C32 1.286(3) . ?
C1 C2 1.395(3) . ?
C1 C6 1.407(3) . ?
C2 H2 0.9500 . ?
C2 C3 1.388(3) . ?
C3 H3 0.9500 . ?
C3 C4 1.393(4) . ?
C4 H4 0.9500 . ?
C4 C5 1.384(4) . ?
C5 H5 0.9500 . ?
C5 C6 1.402(3) . ?
C6 C7 1.466(3) . ?
C7 H7 0.9500 . ?
C7 C8 1.370(3) . ?
C8 H8 0.9500 . ?
C8 C9 1.466(3) . ?
C9 C10 1.405(3) . ?
C9 C14 1.405(3) . ?
C10 H10 0.9500 . ?
C10 C11 1.388(3) . ?
C11 H11 0.9500 . ?
C11 C12 1.387(4) . ?
C12 H12 0.9500 . ?
C12 C13 1.388(4) . ?
C13 H13 0.9500 . ?
C13 C14 1.392(3) . ?
C15 C16 1.492(3) . ?
C15 C17 1.494(3) . ?
C16 H16A 0.9800 . ?
C16 H16B 0.9800 . ?
C16 H16C 0.9800 . ?
C17 H17A 0.9800 . ?
C17 H17B 0.9800 . ?
C17 H17C 0.9800 . ?
C18 C19 1.390(3) . ?
C18 C23 1.406(3) . ?
C19 H19 0.9500 . ?
C19 C20 1.390(4) . ?
C20 H20 0.9500 . ?
C20 C21 1.392(4) . ?
C21 H21 0.9500 . ?
C21 C22 1.388(4) . ?
C22 H22 0.9500 . ?
C22 C23 1.402(3) . ?
C23 C24 1.464(3) . ?
C24 H24 0.9500 . ?
C24 C25 1.366(3) . ?
C25 H25 0.9500 . ?
C25 C26 1.467(3) . ?
C26 C27 1.409(3) . ?
C26 C31 1.408(3) . ?
C27 H27 0.9500 . ?
C27 C28 1.386(4) . ?
C28 H28 0.9500 . ?
C28 C29 1.387(4) . ?
C29 H29 0.9500 . ?
C29 C30 1.392(3) . ?
C30 H30 0.9500 . ?
C30 C31 1.392(3) . ?
C32 C33 1.495(3) . ?
C32 C34 1.499(3) . ?
C33 H33A 0.9800 . ?
C33 H33B 0.9800 . ?
C33 H33C 0.9800 . ?
C34 H34A 0.9800 . ?
C34 H34B 0.9800 . ?
C34 H34C 0.9800 . ?
S1 O1 1.4429(19) . ?
S1 O2 1.436(2) . ?
S1 O3 1.444(2) . ?
S1 C35 1.826(2) . ?
C35 F1 1.340(3) . ?
C35 F2 1.327(3) . ?
C35 F3 1.336(3) . ?

loop_
_geom_torsion_atom_site_label_1
_geom_torsion_atom_site_label_2
_geom_torsion_atom_site_label_3
_geom_torsion_atom_site_label_4
_geom_torsion
_geom_torsion_site_symmetry_1
_geom_torsion_site_symmetry_2
_geom_torsion_site_symmetry_3
_geom_torsion_site_symmetry_4
_geom_torsion_publ_flag
Cu1 N2 C15 C16 -12.2(3) . . . . ?
Cu1 N2 C15 C17 164.91(19) . . . . ?
Cu1 N4 C32 C33 0.9(4) . . . . ?
Cu1 N4 C32 C34 179.09(18) . . . . ?
Cu1 C7 C8 C9 97.0(2) . . . . ?
Cu1 C8 C9 C10 -129.94(18) . . . . ?
Cu1 C8 C9 C14 49.9(2) . . . . ?
Cu1 C24 C25 C26 93.6(2) . . . . ?
Cu1 C25 C26 C27 -124.09(19) . . . . ?
Cu1 C25 C26 C31 53.6(2) . . . . ?
N1 N2 C15 C16 -176.19(19) . . . . ?
N1 N2 C15 C17 0.9(3) . . . . ?
N1 C1 C2 C3 171.1(2) . . . . ?
N1 C1 C6 C5 -169.0(2) . . . . ?
N1 C1 C6 C7 10.7(3) . . . . ?
N2 N1 C1 C2 -116.5(2) . . . . ?
N2 N1 C1 C6 57.7(3) . . . . ?
N2 N1 C14 C9 -60.0(3) . . . . ?
N2 N1 C14 C13 117.5(2) . . . . ?
N3 N4 C32 C33 -175.30(19) . . . . ?
N3 N4 C32 C34 2.9(3) . . . . ?
N3 C18 C19 C20 176.8(2) . . . . ?
N3 C18 C23 C22 -174.6(2) . . . . ?
N3 C18 C23 C24 9.9(4) . . . . ?
N4 N3 C18 C19 -118.0(2) . . . . ?
N4 N3 C18 C23 59.5(3) . . . . ?
N4 N3 C31 C26 -66.1(3) . . . . ?
N4 N3 C31 C30 110.3(2) . . . . ?
C1 N1 N2 Cu1 -62.79(19) . . . . ?
C1 N1 N2 C15 102.9(2) . . . . ?
C1 N1 C14 C9 62.5(3) . . . . ?
C1 N1 C14 C13 -120.0(2) . . . . ?
C1 C2 C3 C4 -1.0(4) . . . . ?
C1 C6 C7 Cu1 -55.6(2) . . . . ?
C1 C6 C7 C8 26.4(4) . . . . ?
C2 C1 C6 C5 5.1(3) . . . . ?
C2 C1 C6 C7 -175.3(2) . . . . ?
C2 C3 C4 C5 3.2(4) . . . . ?
C3 C4 C5 C6 -1.3(4) . . . . ?
C4 C5 C6 C1 -2.8(3) . . . . ?
C4 C5 C6 C7 177.5(2) . . . . ?
C5 C6 C7 Cu1 124.10(18) . . . . ?
C5 C6 C7 C8 -153.9(2) . . . . ?
C6 C1 C2 C3 -3.2(4) . . . . ?
C6 C7 C8 Cu1 -97.8(2) . . . . ?
C6 C7 C8 C9 -0.8(4) . . . . ?
C7 C8 C9 C10 152.2(2) . . . . ?
C7 C8 C9 C14 -27.9(4) . . . . ?
C8 C9 C10 C11 -177.4(2) . . . . ?
C8 C9 C14 N1 -5.7(3) . . . . ?
C8 C9 C14 C13 176.8(2) . . . . ?
C9 C10 C11 C12 0.0(4) . . . . ?
C10 C9 C14 N1 174.14(19) . . . . ?
C10 C9 C14 C13 -3.3(3) . . . . ?
C10 C11 C12 C13 -2.3(4) . . . . ?
C11 C12 C13 C14 1.8(4) . . . . ?
C12 C13 C14 N1 -176.5(2) . . . . ?
C12 C13 C14 C9 1.1(3) . . . . ?
C14 N1 N2 Cu1 63.2(2) . . . . ?
C14 N1 N2 C15 -131.2(2) . . . . ?
C14 N1 C1 C2 119.9(2) . . . . ?
C14 N1 C1 C6 -65.8(3) . . . . ?
C14 C9 C10 C11 2.7(3) . . . . ?
C18 N3 N4 Cu1 -74.18(19) . . . . ?
C18 N3 N4 C32 102.9(2) . . . . ?
C18 N3 C31 C26 57.9(3) . . . . ?
C18 N3 C31 C30 -125.7(2) . . . . ?
C18 C19 C20 C21 -1.2(4) . . . . ?
C18 C23 C24 Cu1 -47.5(3) . . . . ?
C18 C23 C24 C25 31.5(4) . . . . ?
C19 C18 C23 C22 2.8(3) . . . . ?
C19 C18 C23 C24 -172.7(2) . . . . ?
C19 C20 C21 C22 1.0(4) . . . . ?
C20 C21 C22 C23 1.2(4) . . . . ?
C21 C22 C23 C18 -3.1(4) . . . . ?
C21 C22 C23 C24 172.7(2) . . . . ?
C22 C23 C24 Cu1 136.95(19) . . . . ?
C22 C23 C24 C25 -144.0(2) . . . . ?
C23 C18 C19 C20 -0.7(3) . . . . ?
C23 C24 C25 Cu1 -101.1(2) . . . . ?
C23 C24 C25 C26 -7.5(4) . . . . ?
C24 C25 C26 C27 155.6(2) . . . . ?
C24 C25 C26 C31 -26.7(4) . . . . ?
C25 C26 C27 C28 177.8(2) . . . . ?
C25 C26 C31 N3 -0.7(3) . . . . ?
C25 C26 C31 C30 -177.0(2) . . . . ?
C26 C27 C28 C29 -0.8(4) . . . . ?
C27 C26 C31 N3 177.0(2) . . . . ?
C27 C26 C31 C30 0.8(3) . . . . ?
C27 C28 C29 C30 1.1(4) . . . . ?
C28 C29 C30 C31 -0.4(4) . . . . ?
C29 C30 C31 N3 -177.0(2) . . . . ?
C29 C30 C31 C26 -0.5(3) . . . . ?
C31 N3 N4 Cu1 53.79(19) . . . . ?
C31 N3 N4 C32 -129.1(2) . . . . ?
C31 N3 C18 C19 117.1(2) . . . . ?
C31 N3 C18 C23 -65.4(3) . . . . ?
C31 C26 C27 C28 -0.1(3) . . . . ?
O1 S1 C35 F1 176.22(16) . . . . ?
O1 S1 C35 F2 -63.04(19) . . . . ?
O1 S1 C35 F3 57.20(18) . . . . ?
O2 S1 C35 F1 55.74(19) . . . . ?
O2 S1 C35 F2 176.49(18) . . . . ?
O2 S1 C35 F3 -63.3(2) . . . . ?
O3 S1 C35 F1 -64.64(18) . . . . ?
O3 S1 C35 F2 56.11(19) . . . . ?
O3 S1 C35 F3 176.34(17) . . . . ?
